data_4026164
loop_
_publ_author_name
'Yuichi Hirano'
'Satoshi Kojima'
'Yohsuke Yamamoto'

_publ_contact_author 'Dr. Satoshi Kojima'
_publ_contact_author_email skojima@sci.hiroshima-u.ac.jp
_publ_section_title
;
 A Hypervalent Pentacoordinate Boron Compound with an N-B-N Three-Center
 Four-Electron Bond
;
_journal_name_full 'Journal of Organic Chemistry'
_journal_page_first 2123
_journal_page_last 2131
_journal_paper_doi 10.1021/jo1024656
_journal_volume 76
_journal_year 2011
_chemical_formula_sum 'C20 H20 B Cl N4 O2'
_chemical_formula_weight 394.66
_chemical_name_systematic
;
 ?
;
_space_group_IT_number 36
_symmetry_cell_setting orthorhombic
_symmetry_space_group_name_Hall 'C 2c -2'
_symmetry_space_group_name_H-M 'C m c 21'
_atom_sites_solution_hydrogens geom
_atom_sites_solution_primary direct
_atom_sites_solution_secondary difmap
_audit_creation_method SHELXL-97
_cell_angle_alpha 90.00
_cell_angle_beta 90.00
_cell_angle_gamma 90.00
_cell_formula_units_Z 4
_cell_length_a 16.1669(9)
_cell_length_b 9.9131(5)
_cell_length_c 11.3102(6)
_cell_measurement_reflns_used 30
_cell_measurement_temperature 173
_cell_measurement_theta_max 26.135
_cell_measurement_theta_min 2.995
_cell_volume 1812.62(17)
_computing_cell_refinement PROCESS-AUTO
_computing_data_collection PROCESS-AUTO
_computing_molecular_graphics 'Yadokari-XG 2009 (Wakita Nemoto et al., 2009)'
_computing_publication_material 'Yadokari-XG 2009 (Wakita,Nemoto et al., 2009)'
_computing_structure_refinement 'SHELXL-97 (Sheldrick, 1997)'
_computing_structure_solution SIR-97
_diffrn_ambient_temperature 173(2)
_diffrn_detector_area_resol_mean 10.0
_diffrn_measured_fraction_theta_full 0.996
_diffrn_measured_fraction_theta_max 0.996
_diffrn_measurement_device_type 'Rigaku SCXmini'
_diffrn_measurement_method \w-scans
_diffrn_radiation_monochromator Graphite
_diffrn_radiation_source 'long-fine-focus sealed tube'
_diffrn_radiation_type MoK\a
_diffrn_radiation_wavelength 0.71075
_diffrn_reflns_av_R_equivalents 0.0249
_diffrn_reflns_av_sigmaI/netI 0.0202
_diffrn_reflns_limit_h_max 20
_diffrn_reflns_limit_h_min -20
_diffrn_reflns_limit_k_max 12
_diffrn_reflns_limit_k_min -12
_diffrn_reflns_limit_l_max 14
_diffrn_reflns_limit_l_min -14
_diffrn_reflns_number 9205
_diffrn_reflns_theta_full 27.32
_diffrn_reflns_theta_max 27.32
_diffrn_reflns_theta_min 3.01
_exptl_absorpt_coefficient_mu 0.236
_exptl_absorpt_correction_T_max 1.0000
_exptl_absorpt_correction_T_min 0.8850
_exptl_absorpt_correction_type multi-scan
_exptl_absorpt_process_details
;
 'ABSCOR (Higashi, 1995)'
;
_exptl_crystal_colour yellow
_exptl_crystal_density_diffrn 1.446
_exptl_crystal_description plate
_exptl_crystal_F_000 824
_exptl_crystal_size_max 0.41
_exptl_crystal_size_mid 0.41
_exptl_crystal_size_min 0.38
_refine_diff_density_max 0.237
_refine_diff_density_min -0.138
_refine_diff_density_rms 0.038
_refine_ls_abs_structure_details 'Flack H D (1983), Acta Cryst. A39, 876-881'
_refine_ls_abs_structure_Flack 0.00(5)
_refine_ls_extinction_method none
_refine_ls_goodness_of_fit_ref 1.059
_refine_ls_hydrogen_treatment constr
_refine_ls_matrix_type full
_refine_ls_number_parameters 141
_refine_ls_number_reflns 2113
_refine_ls_number_restraints 1
_refine_ls_restrained_S_all 1.059
_refine_ls_R_factor_all 0.0271
_refine_ls_R_factor_gt 0.0261
_refine_ls_shift/su_max 0.000
_refine_ls_shift/su_mean 0.000
_refine_ls_structure_factor_coef Fsqd
_refine_ls_weighting_details 'calc w=1/[\s^2^(Fo^2^)+(0.0360P)^2^+0.7252P] where P=(Fo^2^+2Fc^2^)/3'
_refine_ls_weighting_scheme calc
_refine_ls_wR_factor_gt 0.0663
_refine_ls_wR_factor_ref 0.0668
_reflns_number_gt 2047
_reflns_number_total 2113
_reflns_threshold_expression >2sigma(I)
_cod_data_source_file jo1024656_si_002.cif
_cod_data_source_block yh768
_cod_database_code 4026164

loop_
_symmetry_equiv_pos_as_xyz
'x, y, z'
'-x, -y, z+1/2'
'-x, y, z'
'x, -y, z+1/2'
'x+1/2, y+1/2, z'
'-x+1/2, -y+1/2, z+1/2'
'-x+1/2, y+1/2, z'
'x+1/2, -y+1/2, z+1/2'

loop_
_atom_site_label
_atom_site_type_symbol
_atom_site_fract_x
_atom_site_fract_y
_atom_site_fract_z
_atom_site_U_iso_or_equiv
_atom_site_adp_type
_atom_site_occupancy
_atom_site_symmetry_multiplicity
_atom_site_calc_flag
_atom_site_refinement_flags
C1 C 0.0000 0.21716(17) 0.03557(17) 0.0157(3) Uani 1 2 d S
C2 C 0.07463(8) 0.26935(14) -0.01056(12) 0.0175(3) Uani 1 1 d .
C3 C 0.07429(8) 0.36950(14) -0.09790(12) 0.0191(3) Uani 1 1 d .
H3 H 0.1249 0.4046 -0.1275 0.023 Uiso 1 1 calc R
C4 C 0.0000 0.41660(19) -0.14040(17) 0.0191(4) Uani 1 2 d S
C5 C 0.15650(9) 0.21483(13) 0.02685(13) 0.0176(3) Uani 1 1 d .
N1 N 0.15583(7) 0.11996(11) 0.11062(10) 0.0210(2) Uani 1 1 d .
C6 C 0.22952(9) 0.06678(14) 0.14122(13) 0.0218(3) Uani 1 1 d .
C7 C 0.30156(9) 0.10973(14) 0.08689(13) 0.0242(3) Uani 1 1 d .
H7 H 0.3534 0.0712 0.1074 0.029 Uiso 1 1 calc R
C8 C 0.29649(9) 0.21005(15) 0.00191(12) 0.0216(3) Uani 1 1 d .
N2 N 0.22329(7) 0.26365(12) -0.02853(10) 0.0206(3) Uani 1 1 d .
C9 C 0.23016(9) -0.03835(15) 0.23620(16) 0.0288(3) Uani 1 1 d .
H9 H 0.2239 0.0051 0.3135 0.043 Uiso 1 1 calc R
H9A H 0.2827 -0.0876 0.2338 0.043 Uiso 1 1 calc R
H9B H 0.1843 -0.1014 0.2235 0.043 Uiso 1 1 calc R
C10 C 0.37178(10) 0.26386(18) -0.05850(15) 0.0304(4) Uani 1 1 d .
H10 H 0.3614 0.2702 -0.1437 0.046 Uiso 1 1 calc R
H10A H 0.4185 0.2031 -0.0442 0.046 Uiso 1 1 calc R
H10B H 0.3848 0.3536 -0.0272 0.046 Uiso 1 1 calc R
Cl1 Cl 0.0000 0.53621(5) -0.25369(5) 0.02711(12) Uani 1 2 d S
B1 B 0.0000 0.0977(2) 0.12870(19) 0.0191(4) Uani 1 2 d S
O1 O 0.0000 0.11574(12) 0.24840(13) 0.0212(3) Uani 1 2 d S
C11 C 0.0000 -0.0161(2) 0.30134(19) 0.0260(4) Uani 1 2 d S
H11 H -0.0498 -0.0288 0.3511 0.031 Uiso 0.50 1 calc PR
H11A H 0.0498 -0.0288 0.3511 0.031 Uiso 0.50 1 calc PR
C12 C 0.0000 -0.1158(2) 0.19763(19) 0.0248(4) Uani 1 2 d S
H12 H 0.0498 -0.1739 0.2002 0.030 Uiso 0.50 1 calc PR
H12A H -0.0498 -0.1739 0.2002 0.030 Uiso 0.50 1 calc PR
O2 O 0.0000 -0.03450(12) 0.09293(11) 0.0202(3) Uani 1 2 d S

loop_
_atom_site_aniso_label
_atom_site_aniso_U_11
_atom_site_aniso_U_22
_atom_site_aniso_U_33
_atom_site_aniso_U_23
_atom_site_aniso_U_13
_atom_site_aniso_U_12
C1 0.0153(8) 0.0163(8) 0.0154(8) -0.0028(7) 0.000 0.000
C2 0.0177(6) 0.0177(6) 0.0171(6) -0.0016(4) -0.0009(5) -0.0004(5)
C3 0.0164(6) 0.0205(6) 0.0205(6) 0.0009(5) 0.0018(5) -0.0025(5)
C4 0.0243(9) 0.0160(8) 0.0171(8) 0.0038(7) 0.000 0.000
C5 0.0153(6) 0.0189(6) 0.0188(6) -0.0037(5) -0.0023(5) -0.0005(5)
N1 0.0189(6) 0.0227(5) 0.0214(5) 0.0024(5) -0.0018(4) -0.0005(4)
C6 0.0212(7) 0.0213(6) 0.0228(6) -0.0010(5) -0.0033(5) 0.0012(5)
C7 0.0177(7) 0.0265(7) 0.0285(7) -0.0033(6) -0.0048(5) 0.0039(5)
C8 0.0160(6) 0.0260(7) 0.0228(7) -0.0053(5) -0.0014(5) -0.0010(5)
N2 0.0180(6) 0.0224(6) 0.0213(6) -0.0009(5) -0.0003(4) -0.0015(5)
C9 0.0274(7) 0.0289(7) 0.0300(8) 0.0073(6) -0.0034(7) 0.0038(5)
C10 0.0178(7) 0.0379(9) 0.0356(9) 0.0026(7) 0.0016(6) -0.0022(6)
Cl1 0.0258(2) 0.0273(2) 0.0282(2) 0.0138(2) 0.000 0.000
B1 0.0186(10) 0.0207(10) 0.0181(10) 0.0000(8) 0.000 0.000
O1 0.0274(6) 0.0198(6) 0.0164(6) 0.0020(6) 0.000 0.000
C11 0.0336(11) 0.0228(9) 0.0216(10) 0.0061(8) 0.000 0.000
C12 0.0305(10) 0.0203(9) 0.0238(9) 0.0063(8) 0.000 0.000
O2 0.0257(7) 0.0178(7) 0.0171(7) 0.0007(5) 0.000 0.000

loop_
_atom_type_symbol
_atom_type_description
_atom_type_scat_dispersion_real
_atom_type_scat_dispersion_imag
_atom_type_scat_source
C C 0.0033 0.0016 'International Tables Vol C Tables 4.2.6.8 and 6.1.1.4'
H H 0.0000 0.0000 'International Tables Vol C Tables 4.2.6.8 and 6.1.1.4'
B B 0.0013 0.0007 'International Tables Vol C Tables 4.2.6.8 and 6.1.1.4'
N N 0.0061 0.0033 'International Tables Vol C Tables 4.2.6.8 and 6.1.1.4'
O O 0.0106 0.0060 'International Tables Vol C Tables 4.2.6.8 and 6.1.1.4'
Cl Cl 0.1484 0.1585 'International Tables Vol C Tables 4.2.6.8 and 6.1.1.4'

loop_
_geom_angle_atom_site_label_1
_geom_angle_atom_site_label_2
_geom_angle_atom_site_label_3
_geom_angle
_geom_angle_site_symmetry_1
_geom_angle_site_symmetry_3
C2 C1 C2 117.32(17) 3 .
C2 C1 B1 121.27(8) 3 .
C2 C1 B1 121.27(8) . .
C3 C2 C1 121.12(12) . .
C3 C2 C5 117.42(11) . .
C1 C2 C5 121.38(13) . .
C4 C3 C2 119.38(12) . .
C4 C3 H3 120.3 . .
C2 C3 H3 120.3 . .
C3 C4 C3 121.68(18) . 3
C3 C4 Cl1 119.15(9) . .
C3 C4 Cl1 119.15(9) 3 .
N1 C5 N2 126.39(13) . .
N1 C5 C2 116.71(12) . .
N2 C5 C2 116.88(12) . .
C5 N1 C6 116.77(12) . .
N1 C6 C7 120.63(13) . .
N1 C6 C9 117.56(12) . .
C7 C6 C9 121.81(13) . .
C6 C7 C8 118.63(13) . .
C6 C7 H7 120.7 . .
C8 C7 H7 120.7 . .
N2 C8 C7 120.95(13) . .
N2 C8 C10 117.36(13) . .
C7 C8 C10 121.69(14) . .
C5 N2 C8 116.62(12) . .
C6 C9 H9 109.5 . .
C6 C9 H9A 109.5 . .
H9 C9 H9A 109.5 . .
C6 C9 H9B 109.5 . .
H9 C9 H9B 109.5 . .
H9A C9 H9B 109.5 . .
C8 C10 H10 109.5 . .
C8 C10 H10A 109.5 . .
H10 C10 H10A 109.5 . .
C8 C10 H10B 109.5 . .
H10 C10 H10B 109.5 . .
H10A C10 H10B 109.5 . .
O1 B1 O2 114.69(17) . .
O1 B1 C1 124.11(17) . .
O2 B1 C1 121.20(17) . .
B1 O1 C11 107.08(16) . .
O1 C11 C12 105.51(16) . .
O1 C11 H11 110.6 . .
C12 C11 H11 110.6 . .
O1 C11 H11A 110.6 . .
C12 C11 H11A 110.6 . .
H11 C11 H11A 108.8 . .
O2 C12 C11 105.64(15) . .
O2 C12 H12 110.6 . .
C11 C12 H12 110.6 . .
O2 C12 H12A 110.6 . .
C11 C12 H12A 110.6 . .
H12 C12 H12A 108.7 . .
B1 O2 C12 107.09(15) . .

loop_
_geom_bond_atom_site_label_1
_geom_bond_atom_site_label_2
_geom_bond_distance
_geom_bond_site_symmetry_2
C1 C2 1.4127(16) 3
C1 C2 1.4127(16) .
C1 B1 1.585(3) .
C2 C3 1.4006(18) .
C2 C5 1.4909(18) .
C3 C4 1.3754(16) .
C3 H3 0.9500 .
C4 C3 1.3754(16) 3
C4 Cl1 1.7458(19) .
C5 N1 1.3351(17) .
C5 N2 1.3388(19) .
N1 C6 1.3480(18) .
C6 C7 1.384(2) .
C6 C9 1.497(2) .
C7 C8 1.385(2) .
C7 H7 0.9500 .
C8 N2 1.3422(19) .
C8 C10 1.494(2) .
C9 H9 0.9800 .
C9 H9A 0.9800 .
C9 H9B 0.9800 .
C10 H10 0.9800 .
C10 H10A 0.9800 .
C10 H10B 0.9800 .
B1 O1 1.366(3) .
B1 O2 1.371(2) .
O1 C11 1.438(2) .
C11 C12 1.534(3) .
C11 H11 0.9900 .
C11 H11A 0.9900 .
C12 O2 1.433(2) .
C12 H12 0.9900 .
C12 H12A 0.9900 .

loop_
_geom_torsion_atom_site_label_1
_geom_torsion_atom_site_label_2
_geom_torsion_atom_site_label_3
_geom_torsion_atom_site_label_4
_geom_torsion
_geom_torsion_site_symmetry_1
_geom_torsion_site_symmetry_4
C2 C1 C2 C3 0.4(3) 3 .
B1 C1 C2 C3 176.24(14) . .
C2 C1 C2 C5 -176.13(10) 3 .
B1 C1 C2 C5 -0.3(2) . .
C1 C2 C3 C4 -0.8(2) . .
C5 C2 C3 C4 175.93(14) . .
C2 C3 C4 C3 1.1(3) . 3
C2 C3 C4 Cl1 -177.29(11) . .
C3 C2 C5 N1 179.65(12) . .
C1 C2 C5 N1 -3.65(19) . .
C3 C2 C5 N2 -1.73(18) . .
C1 C2 C5 N2 174.97(14) . .
N2 C5 N1 C6 -1.0(2) . .
C2 C5 N1 C6 177.46(12) . .
C5 N1 C6 C7 -0.2(2) . .
C5 N1 C6 C9 179.16(12) . .
N1 C6 C7 C8 1.1(2) . .
C9 C6 C7 C8 -178.27(13) . .
C6 C7 C8 N2 -0.8(2) . .
C6 C7 C8 C10 178.54(13) . .
N1 C5 N2 C8 1.2(2) . .
C2 C5 N2 C8 -177.22(11) . .
C7 C8 N2 C5 -0.26(19) . .
C10 C8 N2 C5 -179.66(13) . .
C2 C1 B1 O1 -92.18(15) 3 .
C2 C1 B1 O1 92.18(15) . .
C2 C1 B1 O2 87.82(15) 3 .
C2 C1 B1 O2 -87.82(15) . .
O2 B1 O1 C11 0.0 . .
C1 B1 O1 C11 180.0 . .
B1 O1 C11 C12 0.0 . .
O1 C11 C12 O2 0.0 . .
O1 B1 O2 C12 0.0 . .
C1 B1 O2 C12 180.0 . .
C11 C12 O2 B1 0.0 . .
